data_1100691
loop_
_publ_author_name
'Cherni, Saoussen Namouchi'
'Samba, Mohamadou'
'Dachraoui, Mohamed'

_publ_section_title
;
 Crystal Structure of Tetrakis(N,N-dimethyl, N'-phenylthiourea-S) cadmium(II)
 diperchlorate [Cd((CH~3~)~2~NCSNHPh)~4~](ClO~4~)~2~
;
_journal_name_full
;
 Analytical Sciences: X-ray Structure Analysis Online
;
_journal_page_first x3
_journal_page_last x4
_journal_paper_doi 10.2116/analscix.20.x3
_journal_volume 20
_journal_year 2004
_chemical_formula_moiety 'C36 H48 Cd Cl2 N8 O8 S4'
_chemical_formula_structural 'Cd S4 Cl2 N8 O8 C36 H48'
_chemical_formula_sum 'C36 H48 Cd Cl2 N8 O8 S4'
_chemical_formula_weight 1032.36
_chemical_name_systematic
;
 Tetrakis(N,N-dimethyl,N'-phenylthiourea-S)cadmium(II)diperchlorate
;
_space_group_IT_number 14
_symmetry_cell_setting monoclinic
_symmetry_space_group_name_Hall '-P 2yn'
_symmetry_space_group_name_H-M 'P 1 21/n 1'
_atom_sites_solution_hydrogens geom
_atom_sites_solution_primary 'heavy method'
_atom_sites_solution_secondary difmap
_cell_angle_alpha 90.00
_cell_angle_beta 106.04(2)
_cell_angle_gamma 90.00
_cell_formula_units_Z 4
_cell_length_a 11.082(3)
_cell_length_b 35.856(8)
_cell_length_c 12.135(3)
_cell_measurement_reflns_used 25
_cell_measurement_temperature 293(2)
_cell_measurement_theta_max 14.89
_cell_measurement_theta_min 9.39
_cell_volume 4634(2)
_diffrn_ambient_temperature 293(2)
_diffrn_detector_area_resol_mean ?
_diffrn_measured_fraction_theta_full 0.990
_diffrn_measured_fraction_theta_max 0.990
_diffrn_measurement_device_type 'Enraf-Nonius CAD-4'
_diffrn_measurement_method \w/2\q
_diffrn_radiation_monochromator graphite
_diffrn_radiation_source 'fine-focus sealed tube'
_diffrn_radiation_type MoK\a
_diffrn_radiation_wavelength 0.71073
_diffrn_reflns_av_R_equivalents 0.0312
_diffrn_reflns_av_sigmaI/netI 0.0728
_diffrn_reflns_limit_h_max 11
_diffrn_reflns_limit_h_min 0
_diffrn_reflns_limit_k_max 37
_diffrn_reflns_limit_k_min 0
_diffrn_reflns_limit_l_max 12
_diffrn_reflns_limit_l_min -12
_diffrn_reflns_number 5963
_diffrn_reflns_theta_full 21.98
_diffrn_reflns_theta_max 21.98
_diffrn_reflns_theta_min 1.14
_diffrn_standards_decay_% 1.0800
_diffrn_standards_interval_time 120
_diffrn_standards_number 2
_exptl_absorpt_coefficient_mu 0.822
_exptl_absorpt_correction_T_max 0.8474
_exptl_absorpt_correction_T_min 0.7869
_exptl_absorpt_correction_type psi-scan
_exptl_absorpt_process_details '(North, Phillips & Mathews,1968)'
_exptl_crystal_colour colorless
_exptl_crystal_density_diffrn 1.480
_exptl_crystal_description rod
_exptl_crystal_F_000 2120
_exptl_crystal_size_max 0.63
_exptl_crystal_size_mid 0.09
_exptl_crystal_size_min 0.09
_refine_diff_density_max 0.525
_refine_diff_density_min -0.829
_refine_diff_density_rms 0.099
_refine_ls_extinction_method none
_refine_ls_goodness_of_fit_ref 1.024
_refine_ls_hydrogen_treatment mixed
_refine_ls_matrix_type full
_refine_ls_number_parameters 661
_refine_ls_number_reflns 5620
_refine_ls_number_restraints 2
_refine_ls_restrained_S_all 1.024
_refine_ls_R_factor_all 0.0981
_refine_ls_R_factor_gt 0.0496
_refine_ls_shift/su_max 0.000
_refine_ls_shift/su_mean 0.000
_refine_ls_structure_factor_coef Fsqd
_refine_ls_weighting_details 'calc w=1/[\s^2^(Fo^2^)+(0.0778P)^2^+5.1739P] where P=(Fo^2^+2Fc^2^)/3'
_refine_ls_weighting_scheme calc
_refine_ls_wR_factor_gt 0.1180
_refine_ls_wR_factor_ref 0.1515
_reflns_number_gt 3717
_reflns_number_total 5620
_reflns_threshold_expression I>2sigma(I)
_cod_depositor_comments
;
The following automatic conversions were performed:
'_symmetry_cell_setting' value 'Monoclinic' changed to 'monoclinic'
according to '/home/saulius/struct/CIF-dictionaries/cif_core.dic'
dictionary named 'cif_core.dic' version 2.4.1 from 2010-06-29.

Automatic conversion script
Id: cif_fix_enum 1527 2010-12-29 10:47:43Z saulius 
;
_cod_original_sg_symbol_H-M 'P 21/n'
_cod_original_formula_sum 'C36 H48 Cd1 Cl2 N8 O8 S4'
_cod_database_code 1100691

loop_
_symmetry_equiv_pos_as_xyz
'x, y, z'
'-x+1/2, y+1/2, -z+1/2'
'-x, -y, -z'
'x-1/2, -y-1/2, z-1/2'

loop_
_atom_site_label
_atom_site_type_symbol
_atom_site_fract_x
_atom_site_fract_y
_atom_site_fract_z
_atom_site_U_iso_or_equiv
_atom_site_adp_type
_atom_site_occupancy
_atom_site_symmetry_multiplicity
_atom_site_calc_flag
_atom_site_refinement_flags
_atom_site_disorder_assembly
_atom_site_disorder_group
Cd Cd 0.11159(5) 0.10965(2) 0.25499(5) 0.0436(2) Uani 1 1 d . . .
S1 S 0.0680(2) 0.10686(7) 0.4491(2) 0.0576(6) Uani 1 1 d . . .
S2 S 0.0550(2) 0.05152(7) 0.1332(2) 0.0603(6) Uani 1 1 d . . .
S3 S 0.0596(2) 0.17560(6) 0.1771(2) 0.0505(5) Uani 1 1 d . . .
S4 S 0.3475(2) 0.10313(8) 0.2846(2) 0.0640(7) Uani 1 1 d . . .
Cl1 Cl 0.1599(2) 0.25090(7) 0.8363(2) 0.0614(6) Uani 1 1 d . . .
Cl2 Cl 0.4394(2) 0.08432(8) 0.8367(2) 0.0669(7) Uani 1 1 d . . .
N1 N 0.2594(5) 0.1732(2) 0.0888(5) 0.042(2) Uani 1 1 d . . .
N2 N 0.4891(6) 0.1273(2) 0.4860(6) 0.055(2) Uani 1 1 d . . .
N3 N 0.2606(7) 0.2205(2) 0.2165(6) 0.050(2) Uani 1 1 d . . .
N4 N -0.1590(8) 0.0667(2) -0.0295(6) 0.053(2) Uani 1 1 d . . .
N5 N 0.8881(6) 0.1591(2) 0.3907(6) 0.051(2) Uani 1 1 d D . .
N6 N -0.1754(6) 0.0240(2) 0.1057(6) 0.057(2) Uani 1 1 d . . .
N7 N 0.3889(7) 0.0716(2) 0.4948(6) 0.053(2) Uani 1 1 d . . .
N8 N 0.0759(7) 0.1788(2) 0.5099(6) 0.060(2) Uani 1 1 d . . .
O1 O 0.1604(14) 0.2539(4) 0.9572(13) 0.088(4) Uiso 0.53 1 d P . .
O11 O 0.2145(17) 0.2681(5) 0.9471(14) 0.097(5) Uiso 0.47 1 d P . .
O2 O 0.0342(7) 0.2559(3) 0.7774(8) 0.156(4) Uani 1 1 d . . .
O3 O 0.2142(13) 0.2165(4) 0.8218(11) 0.097(4) Uiso 0.70 1 d P . .
O31 O 0.157(2) 0.2119(7) 0.829(2) 0.075(7) Uiso 0.30 1 d P . .
O4 O 0.223(4) 0.2717(11) 0.751(5) 0.086(19) Uiso 0.28 1 d P . .
O41 O 0.195(3) 0.2836(9) 0.797(3) 0.093(13) Uiso 0.39 1 d P . .
O42 O 0.270(5) 0.2666(10) 0.807(5) 0.106(17) Uiso 0.33 1 d P . .
O5 O 0.449(3) 0.1277(7) 0.857(2) 0.074(7) Uiso 0.21 1 d P . .
O51 O 0.3864(19) 0.1249(6) 0.8123(19) 0.061(5) Uiso 0.22 1 d P . .
O52 O 0.366(4) 0.1042(13) 0.745(4) 0.107(13) Uiso 0.29 1 d P . .
O53 O 0.348(2) 0.0857(14) 0.725(2) 0.047(8) Uiso 0.28 1 d P . .
O6 O 0.373(3) 0.0684(9) 0.7393(18) 0.060(6) Uiso 0.32 1 d P . .
O61 O 0.419(4) 0.0543(12) 0.757(3) 0.100(12) Uiso 0.32 1 d P . .
O62 O 0.447(4) 0.0362(12) 0.801(4) 0.095(12) Uiso 0.36 1 d P . .
O7 O 0.4022(7) 0.0730(2) 0.9318(6) 0.092(2) Uani 1 1 d . . .
O8 O 0.5715(12) 0.0919(4) 0.8623(11) 0.064(4) Uiso 0.54 1 d P . .
O81 O 0.5673(15) 0.0744(5) 0.8459(14) 0.075(5) Uiso 0.46 1 d P . .
C1 C 0.3822(8) 0.1847(3) 0.0782(8) 0.059(2) Uani 1 1 d . . .
H1 H 0.3811 0.2109 0.0623 0.07(3) Uiso 1 1 calc R . .
H2 H 0.4011 0.1711 0.0168 0.085 Uiso 1 1 calc R . .
H3 H 0.4452 0.1795 0.1487 0.07(3) Uiso 1 1 calc R . .
C2 C -0.1052(7) 0.0476(2) 0.0656(7) 0.046(2) Uani 1 1 d . . .
C3 C 0.5084(9) 0.1627(3) 0.4304(9) 0.077(3) Uani 1 1 d . . .
H4 H 0.5543 0.1579 0.3754 0.054 Uiso 1 1 calc R . .
H5 H 0.5550 0.1798 0.4875 0.050 Uiso 1 1 calc R . .
H6 H 0.4284 0.1735 0.3923 0.057 Uiso 1 1 calc R . .
C4 C 0.3280(7) 0.0374(2) 0.4521(7) 0.049(2) Uani 1 1 d . . .
C5 C 0.8003(7) 0.1326(2) 0.3279(7) 0.051(2) Uani 1 1 d . . .
C6 C 0.2477(11) 0.2840(3) 0.4519(10) 0.087(3) Uani 1 1 d . . .
H7 H 0.2990 0.2912 0.5231 0.020 Uiso 1 1 calc R . .
C7 C -0.1527(9) 0.1226(3) -0.1365(9) 0.064(3) Uani 1 1 d . . .
C8 C 0.2118(8) 0.2470(2) 0.2820(8) 0.052(2) Uani 1 1 d . . .
C9 C 0.6193(10) 0.0841(4) 0.2104(13) 0.081(4) Uani 1 1 d . . .
C10 C 0.2015(10) 0.1427(3) 0.0137(9) 0.056(2) Uani 1 1 d . . .
C11 C 0.6594(10) 0.1129(4) 0.1517(10) 0.075(3) Uani 1 1 d . . .
C12 C 0.2335(9) 0.0240(3) 0.4967(9) 0.058(2) Uani 1 1 d . . .
C13 C 0.3674(10) 0.0160(3) 0.3721(8) 0.068(3) Uani 1 1 d . . .
C14 C 0.3093(14) -0.0174(3) 0.3383(10) 0.087(4) Uani 1 1 d . . .
C15 C -0.2986(9) 0.0119(3) 0.0340(9) 0.084(3) Uani 1 1 d . . .
H8 H -0.3603 0.0305 0.0358 0.055 Uiso 1 1 calc R . .
H9 H -0.3211 -0.0112 0.0629 0.056 Uiso 1 1 calc R . .
H10 H -0.2949 0.0085 -0.0434 0.054 Uiso 1 1 calc R . .
C16 C -0.0061(9) 0.0745(3) -0.1416(8) 0.064(3) Uani 1 1 d . . .
C17 C 0.7487(9) 0.1375(3) 0.2116(8) 0.065(3) Uani 1 1 d . . .
C18 C -0.1033(7) 0.0885(2) -0.1003(6) 0.046(2) Uani 1 1 d . . .
C19 C 0.2141(12) -0.0309(3) 0.3824(9) 0.081(3) Uani 1 1 d . . .
C20 C 0.7609(9) 0.1034(3) 0.3842(9) 0.060(2) Uani 1 1 d . . .
C21 C 0.0077(8) 0.1517(2) 0.4486(6) 0.049(2) Uani 1 1 d . . .
C22 C 0.1307(13) 0.3001(3) 0.4098(14) 0.091(4) Uani 1 1 d . . .
C23 C 0.6700(10) 0.0787(3) 0.3234(12) 0.074(3) Uani 1 1 d . . .
C24 C 0.0209(13) 0.2157(4) 0.5147(12) 0.087(3) Uani 1 1 d . . .
C25 C 0.4123(7) 0.1005(3) 0.4317(7) 0.051(2) Uani 1 1 d . . .
C26 C 0.5641(10) 0.1234(3) 0.6047(8) 0.079(3) Uani 1 1 d . . .
H11 H 0.5140 0.1298 0.6551 0.051 Uiso 1 1 calc R . .
H12 H 0.6353 0.1398 0.6188 0.051 Uiso 1 1 calc R . .
H13 H 0.5925 0.0981 0.6185 0.058 Uiso 1 1 calc R . .
C27 C 0.0377(10) 0.0966(4) -0.2168(9) 0.079(3) Uani 1 1 d . . .
H14 H 0.1029 0.0879 -0.2443 0.020 Uiso 1 1 calc R . .
C28 C 0.0961(10) 0.2631(3) 0.2400(11) 0.066(3) Uani 1 1 d . . .
C29 C 0.2029(7) 0.1903(2) 0.1578(6) 0.041(2) Uani 1 1 d . . .
C30 C 0.1784(9) -0.0098(3) 0.4615(8) 0.069(3) Uani 1 1 d . . .
H15 H 0.1155 -0.0184 0.4921 0.020 Uiso 1 1 calc R . .
C31 C 0.2101(9) 0.1749(3) 0.5683(9) 0.089(3) Uani 1 1 d . . .
H16 H 0.2202 0.1635 0.6419 0.051 Uiso 1 1 calc R . .
H17 H 0.2489 0.1990 0.5784 0.051 Uiso 1 1 calc R . .
H18 H 0.2489 0.1595 0.5230 0.058 Uiso 1 1 calc R . .
C32 C -0.0127(12) 0.1305(4) -0.2506(9) 0.087(4) Uani 1 1 d . . .
C33 C -0.1089(12) 0.1437(4) -0.2119(10) 0.086(4) Uani 1 1 d . . .
C34 C 0.2885(9) 0.2573(3) 0.3891(9) 0.066(3) Uani 1 1 d . . .
C35 C -0.1363(11) 0.0093(3) 0.2219(8) 0.086(3) Uani 1 1 d . . .
H19 H -0.0616 -0.0054 0.2317 0.057 Uiso 1 1 calc R . .
H20 H -0.2020 -0.0060 0.2351 0.051 Uiso 1 1 calc R . .
H21 H -0.1197 0.0296 0.2757 0.057 Uiso 1 1 calc R . .
C36 C 0.0556(12) 0.2896(3) 0.3065(14) 0.088(4) Uani 1 1 d . . .
H22 H -0.066(10) 0.209(3) 0.540(8) 0.10(3) Uiso 1 1 d . . .
H23 H 0.241(6) 0.118(2) 0.035(5) 0.03(2) Uiso 1 1 d . . .
H24 H 0.005(8) 0.230(3) 0.450(8) 0.06(3) Uiso 1 1 d . . .
H25 H 0.575(7) 0.069(2) 0.168(7) 0.04(3) Uiso 1 1 d . . .
H26 H 0.337(7) -0.033(2) 0.288(7) 0.06(3) Uiso 1 1 d . . .
H27 H 0.785(9) 0.163(3) 0.184(9) 0.10(3) Uiso 1 1 d . . .
H28 H 0.226(7) 0.038(2) 0.545(6) 0.03(2) Uiso 1 1 d . . .
H29 H 0.027(8) 0.147(2) -0.297(7) 0.06(3) Uiso 1 1 d . . .
H30 H 0.370(9) 0.242(2) 0.431(7) 0.08(3) Uiso 1 1 d . . .
H31 H 0.791(9) 0.102(2) 0.463(8) 0.07(3) Uiso 1 1 d . . .
H32 H 0.076(8) 0.234(2) 0.561(7) 0.06(3) Uiso 1 1 d . . .
H33 H 0.214(11) 0.148(3) -0.050(11) 0.12(5) Uiso 1 1 d . . .
H34 H 0.115(9) 0.315(3) 0.457(9) 0.08(4) Uiso 1 1 d . . .
H35 H 0.043(8) 0.054(2) -0.101(7) 0.07(3) Uiso 1 1 d . . .
H36 H -0.214(7) 0.132(2) -0.116(6) 0.04(2) Uiso 1 1 d . . .
H37 H -0.009(9) 0.297(2) 0.272(7) 0.05(3) Uiso 1 1 d . . .
H38 H 0.065(8) 0.258(2) 0.177(7) 0.05(3) Uiso 1 1 d . . .
H39 H 0.166(9) -0.056(3) 0.339(8) 0.10(3) Uiso 1 1 d . . .
H40 H 0.113(9) 0.136(2) 0.019(7) 0.08(3) Uiso 1 1 d . . .
H41 H 0.647(6) 0.059(2) 0.364(6) 0.03(2) Uiso 1 1 d . . .
H42 H 0.604(12) 0.118(3) 0.074(11) 0.13(5) Uiso 1 1 d . . .
H43 H -0.146(9) 0.163(3) -0.236(8) 0.07(3) Uiso 1 1 d . . .
H44 H 0.439(8) 0.025(2) 0.345(7) 0.06(3) Uiso 1 1 d . . .
H45 H 0.332(8) 0.226(2) 0.215(7) 0.05(3) Uiso 1 1 d . . .
H46 H 0.407(8) 0.073(2) 0.568(8) 0.07(3) Uiso 1 1 d . . .
H47 H -0.226(6) 0.0669(17) -0.043(5) 0.009(19) Uiso 1 1 d . . .
H48 H 0.862(8) 0.1821(15) 0.378(7) 0.07(3) Uiso 1 1 d D . .

loop_
_atom_site_aniso_label
_atom_site_aniso_U_11
_atom_site_aniso_U_22
_atom_site_aniso_U_33
_atom_site_aniso_U_23
_atom_site_aniso_U_13
_atom_site_aniso_U_12
Cd 0.0404(3) 0.0488(4) 0.0425(3) -0.0026(3) 0.0130(2) 0.0001(3)
S1 0.0618(14) 0.0703(16) 0.0458(12) 0.0127(11) 0.0235(10) 0.0255(12)
S2 0.0502(13) 0.0585(15) 0.0640(14) -0.0161(12) 0.0018(11) 0.0097(11)
S3 0.0363(11) 0.0489(13) 0.0686(14) 0.0076(11) 0.0184(10) 0.0031(9)
S4 0.0396(12) 0.105(2) 0.0480(13) 0.0210(13) 0.0132(10) 0.0181(12)
Cl1 0.0556(14) 0.0529(15) 0.0689(15) 0.0020(11) 0.0059(11) 0.0087(11)
Cl2 0.0457(13) 0.101(2) 0.0501(13) 0.0098(13) 0.0069(11) -0.0148(13)
N1 0.038(4) 0.048(4) 0.042(4) 0.000(3) 0.014(3) -0.002(3)
N2 0.051(4) 0.051(5) 0.063(5) 0.006(4) 0.015(4) 0.005(4)
N3 0.035(4) 0.054(5) 0.066(5) -0.006(4) 0.022(4) 0.002(4)
N4 0.029(5) 0.067(5) 0.061(5) 0.009(4) 0.010(4) -0.005(4)
N5 0.046(5) 0.047(5) 0.059(4) 0.002(4) 0.013(4) 0.011(4)
N6 0.056(5) 0.054(5) 0.064(5) 0.012(4) 0.022(4) -0.003(4)
N7 0.058(5) 0.062(5) 0.039(4) 0.006(4) 0.010(4) -0.008(4)
N8 0.051(5) 0.072(6) 0.059(5) 0.000(4) 0.018(4) 0.003(4)
O2 0.058(5) 0.275(13) 0.117(7) 0.013(8) -0.005(5) 0.063(7)
O7 0.107(6) 0.110(6) 0.071(5) 0.004(4) 0.044(4) -0.022(5)
C1 0.056(6) 0.066(7) 0.061(6) -0.009(5) 0.026(5) -0.007(5)
C2 0.048(5) 0.044(5) 0.045(5) -0.006(4) 0.013(4) 0.004(4)
C3 0.072(7) 0.070(7) 0.094(8) 0.016(6) 0.030(6) 0.002(5)
C4 0.044(5) 0.043(5) 0.048(5) 0.008(4) -0.003(4) 0.001(4)
C5 0.044(5) 0.059(6) 0.050(5) 0.006(5) 0.013(4) 0.019(4)
C6 0.082(8) 0.081(8) 0.094(8) -0.049(7) 0.017(6) -0.007(6)
C7 0.051(6) 0.071(7) 0.073(7) 0.020(6) 0.019(5) 0.006(5)
C8 0.050(5) 0.041(5) 0.071(6) 0.001(4) 0.026(5) -0.002(4)
C9 0.046(6) 0.067(8) 0.126(12) -0.030(9) 0.015(7) -0.001(6)
C10 0.063(7) 0.058(7) 0.052(6) -0.005(5) 0.021(5) -0.005(5)
C11 0.056(6) 0.087(9) 0.074(7) -0.019(7) 0.004(6) 0.020(6)
C12 0.061(6) 0.049(7) 0.060(6) 0.009(5) 0.010(5) 0.002(5)
C13 0.066(7) 0.075(8) 0.059(6) -0.010(5) 0.013(5) 0.005(6)
C14 0.130(11) 0.061(8) 0.064(7) -0.012(6) 0.016(7) 0.006(8)
C15 0.073(7) 0.077(8) 0.108(9) 0.019(6) 0.036(6) -0.018(6)
C16 0.059(6) 0.072(7) 0.062(6) -0.023(6) 0.017(5) -0.012(6)
C17 0.069(7) 0.076(8) 0.051(6) 0.006(5) 0.019(5) 0.021(6)
C18 0.045(5) 0.050(6) 0.042(5) 0.001(4) 0.009(4) -0.010(4)
C19 0.108(9) 0.059(7) 0.056(6) 0.002(6) -0.009(6) -0.011(7)
C20 0.057(6) 0.059(7) 0.066(7) 0.009(5) 0.021(5) 0.010(5)
C21 0.057(6) 0.062(6) 0.034(4) 0.005(4) 0.021(4) 0.005(5)
C22 0.089(10) 0.072(8) 0.128(12) -0.041(8) 0.054(9) -0.021(7)
C23 0.061(7) 0.065(8) 0.101(9) 0.015(7) 0.032(7) 0.013(6)
C24 0.097(10) 0.066(8) 0.089(9) -0.006(7) 0.011(8) -0.010(7)
C25 0.036(5) 0.068(7) 0.048(5) 0.006(5) 0.014(4) 0.018(4)
C26 0.092(7) 0.075(7) 0.067(7) -0.011(5) 0.015(6) -0.031(6)
C27 0.080(7) 0.105(9) 0.067(7) -0.029(7) 0.046(6) -0.028(7)
C28 0.073(8) 0.054(6) 0.071(8) 0.001(6) 0.022(6) 0.003(6)
C29 0.032(4) 0.048(5) 0.039(4) 0.011(4) 0.001(4) -0.005(4)
C30 0.061(6) 0.069(7) 0.069(7) 0.020(6) 0.004(5) -0.015(5)
C31 0.072(7) 0.110(9) 0.086(8) -0.003(7) 0.024(6) -0.009(6)
C32 0.084(9) 0.117(11) 0.055(6) 0.016(7) 0.010(6) -0.039(8)
C33 0.075(8) 0.078(9) 0.095(9) 0.044(7) 0.010(7) 0.007(7)
C34 0.060(6) 0.061(7) 0.075(7) -0.021(5) 0.018(5) -0.016(5)
C35 0.122(9) 0.066(7) 0.083(7) 0.032(6) 0.051(7) 0.039(6)
C36 0.054(8) 0.064(8) 0.143(13) 0.009(8) 0.022(8) 0.008(6)

loop_
_atom_type_symbol
_atom_type_description
_atom_type_scat_dispersion_real
_atom_type_scat_dispersion_imag
_atom_type_scat_source
C C 0.0033 0.0016 'International Tables Vol C Tables 4.2.6.8 and 6.1.1.4'
H H 0.0000 0.0000 'International Tables Vol C Tables 4.2.6.8 and 6.1.1.4'
Cd Cd -0.8075 1.2024 'International Tables Vol C Tables 4.2.6.8 and 6.1.1.4'
Cl Cl 0.1484 0.1585 'International Tables Vol C Tables 4.2.6.8 and 6.1.1.4'
N N 0.0061 0.0033 'International Tables Vol C Tables 4.2.6.8 and 6.1.1.4'
O O 0.0106 0.0060 'International Tables Vol C Tables 4.2.6.8 and 6.1.1.4'
S S 0.1246 0.1234 'International Tables Vol C Tables 4.2.6.8 and 6.1.1.4'

loop_
_geom_angle_atom_site_label_1
_geom_angle_atom_site_label_2
_geom_angle_atom_site_label_3
_geom_angle
_geom_angle_site_symmetry_1
_geom_angle_site_symmetry_3
_geom_angle_publ_flag
S2 Cd S1 115.46(8) . . y
S2 Cd S4 94.92(8) . . y
S1 Cd S4 108.49(7) . . y
S2 Cd S3 123.52(8) . . y
S1 Cd S3 107.41(7) . . y
S4 Cd S3 104.77(8) . . y
C21 S1 Cd 97.6(3) . . y
C2 S2 Cd 113.4(3) . . y
C29 S3 Cd 102.0(3) . . y
C25 S4 Cd 105.5(3) . . y
O41 Cl1 O2 93.0(13) . . y
O2 Cl1 O31 95.5(12) . . y
O41 Cl1 O3 122.6(19) . . y
O2 Cl1 O3 116.9(7) . . y
O31 Cl1 O3 28.0(10) . . y
O41 Cl1 O11 82.5(15) . . y
O2 Cl1 O11 121.5(8) . . y
O31 Cl1 O11 118.8(12) . . y
O3 Cl1 O11 114.0(9) . . y
O41 Cl1 O42 42(2) . . y
O2 Cl1 O42 127(3) . . y
O31 Cl1 O42 111.7(18) . . y
O3 Cl1 O42 83.9(16) . . y
O11 Cl1 O42 84(2) . . y
O41 Cl1 O1 111.3(17) . . y
O2 Cl1 O1 103.3(7) . . y
O31 Cl1 O1 97.7(12) . . y
O3 Cl1 O1 107.7(8) . . y
O11 Cl1 O1 32.7(7) . . y
O42 Cl1 O1 116(2) . . y
O41 Cl1 O4 31.5(12) . . y
O2 Cl1 O4 99(2) . . y
O31 Cl1 O4 116(2) . . y
O3 Cl1 O4 92.9(18) . . y
O11 Cl1 O4 105(2) . . y
O42 Cl1 O4 28.6(14) . . y
O6 Cl2 O7 112.9(9) . . y
O52 Cl2 O7 125.4(15) . . y
O6 Cl2 O61 29.6(16) . . y
O52 Cl2 O61 84(2) . . y
O7 Cl2 O61 108.3(15) . . y
O6 Cl2 O81 104.9(15) . . y
O52 Cl2 O81 122.5(16) . . y
O7 Cl2 O81 112.1(7) . . y
O61 Cl2 O81 80.5(18) . . y
O6 Cl2 O8 123.7(12) . . y
O52 Cl2 O8 114.4(17) . . y
O7 Cl2 O8 113.2(6) . . y
O61 Cl2 O8 104.7(16) . . y
O81 Cl2 O8 26.5(7) . . y
O52 Cl2 O53 29.0(17) . . y
O7 Cl2 O53 119.5(12) . . y
O81 Cl2 O53 120.3(13) . . y
O8 Cl2 O53 127.2(12) . . y
O6 Cl2 O51 98.2(16) . . y
O52 Cl2 O51 42.6(18) . . y
O7 Cl2 O51 104.3(8) . . y
O61 Cl2 O51 126(2) . . y
O81 Cl2 O51 123.7(10) . . y
O8 Cl2 O51 99.8(10) . . y
O6 Cl2 O5 124.0(17) . . y
O7 Cl2 O5 100.5(9) . . y
O81 Cl2 O5 102.0(12) . . y
O51 Cl2 O5 28.1(9) . . y
O6 Cl2 O62 54.8(19) . . y
O52 Cl2 O62 111(2) . . y
O7 Cl2 O62 87.9(14) . . y
O61 Cl2 O62 27.5(18) . . y
O81 Cl2 O62 70.7(14) . . y
O8 Cl2 O62 97.2(13) . . y
O53 Cl2 O62 83(2) . . y
C29 N1 C10 122.7(7) . . y
C29 N1 C1 122.6(7) . . y
C10 N1 C1 114.7(7) . . y
C25 N2 C26 122.1(7) . . y
C25 N2 C3 123.1(8) . . y
C26 N2 C3 114.7(8) . . y
C29 N3 C8 128.6(7) . . y
C29 N3 H45 119(6) . . y
C8 N3 H45 112(6) . . y
C2 N4 C18 129.9(8) . . y
C2 N4 H47 113(5) . . y
C18 N4 H47 117(5) . . y
C21 N5 C5 125.5(7) 1_655 . y
C21 N5 H48 120(6) 1_655 . y
C5 N5 H48 113(6) . . y
C2 N6 C35 122.6(8) . . y
C2 N6 C15 121.0(7) . . y
C35 N6 C15 116.4(8) . . y
C25 N7 C4 126.7(7) . . y
C25 N7 H46 120(6) . . y
C4 N7 H46 113(6) . . y
C21 N8 C24 120.4(8) . . y
C21 N8 C31 123.0(8) . . y
C24 N8 C31 116.4(9) . . y
O11 O1 Cl1 72.4(18) . . y
O1 O11 Cl1 74.9(18) . . y
O31 O3 Cl1 76(3) . . n
O3 O31 Cl1 76(3) . . n
O42 O4 O41 79(6) . . n
O42 O4 Cl1 67(4) . . n
O41 O4 Cl1 59(3) . . n
O4 O41 O42 48(3) . . n
O4 O41 Cl1 89(4) . . n
O42 O41 Cl1 75(3) . . n
O4 O42 O41 54(4) . . n
O4 O42 Cl1 84(5) . . n
O41 O42 Cl1 64(2) . . n
O51 O5 Cl2 75(3) . . n
O51 O5 O52 32(2) . . n
Cl2 O5 O52 50.7(15) . . n
O5 O51 Cl2 76(3) . . n
O52 O51 Cl2 60(2) . . n
O52 O51 O53 12(2) . . n
Cl2 O51 O53 51.7(12) . . n
O53 O52 Cl2 81(4) . . n
O51 O52 Cl2 78(3) . . n
O6 O52 Cl2 59.9(18) . . n
O51 O52 O5 22.0(17) . . n
O6 O52 O5 122(3) . . n
Cl2 O52 O5 61.7(19) . . n
O52 O53 O61 126(5) . . n
O6 O53 Cl2 67(3) . . n
O52 O53 Cl2 70(4) . . n
O61 O53 Cl2 60.5(18) . . n
O6 O53 O51 125(4) . . n
O52 O53 O51 18(4) . . n
O61 O53 O51 118(2) . . n
Cl2 O53 O51 58.0(13) . . n
O61 O6 O52 138(5) . . n
O61 O6 Cl2 82(4) . . n
O61 O6 O62 17(4) . . n
O52 O6 O62 141(3) . . n
Cl2 O6 O62 78(2) . . n
O62 O61 O53 154(5) . . n
O6 O61 Cl2 69(4) . . n
O62 O61 Cl2 101(5) . . n
O53 O61 Cl2 63(2) . . n
O61 O62 O6 15(3) . . n
O61 O62 Cl2 51(4) . . n
O6 O62 Cl2 47.1(14) . . n
O81 O8 Cl2 77(2) . . n
O8 O81 Cl2 77(2) . . n
N1 C1 H1 109.5 . . y
N1 C1 H2 109.5 . . y
H1 C1 H2 109.5 . . y
N1 C1 H3 109.5 . . y
H1 C1 H3 109.5 . . y
H2 C1 H3 109.5 . . y
N6 C2 N4 118.5(7) . . y
N6 C2 S2 120.2(6) . . y
N4 C2 S2 121.2(7) . . y
N2 C3 H4 109.5 . . y
N2 C3 H5 109.5 . . y
H4 C3 H5 109.5 . . y
N2 C3 H6 109.5 . . y
H4 C3 H6 109.5 . . y
H5 C3 H6 109.5 . . y
C12 C4 C13 119.6(9) . . y
C12 C4 N7 119.2(8) . . y
C13 C4 N7 121.0(8) . . y
C17 C5 C20 120.2(10) . . y
C17 C5 N5 119.4(9) . . y
C20 C5 N5 120.2(8) . . y
C34 C6 C22 120.3(11) . . y
C34 C6 H7 119.8 . . y
C22 C6 H7 119.8 . . y
C18 C7 C33 121.6(11) . . y
C18 C7 H36 124(5) . . y
C33 C7 H36 115(5) . . y
C28 C8 C34 120.2(9) . . y
C28 C8 N3 122.0(9) . . y
C34 C8 N3 117.7(8) . . y
C23 C9 C11 121.6(11) . . y
C23 C9 H25 125(6) . . y
C11 C9 H25 112(6) . . y
N1 C10 H23 115(4) . . y
N1 C10 H33 105(8) . . y
H23 C10 H33 105(9) . . y
N1 C10 H40 114(5) . . y
H23 C10 H40 97(6) . . y
H33 C10 H40 121(10) . . y
C17 C11 C9 119.3(11) . . y
C17 C11 H42 124(7) . . y
C9 C11 H42 114(7) . . y
C30 C12 C4 120.2(10) . . y
C30 C12 H28 132(6) . . y
C4 C12 H28 108(5) . . y
C14 C13 C4 118.5(11) . . y
C14 C13 H44 122(5) . . y
C4 C13 H44 120(5) . . y
C13 C14 C19 122.2(12) . . y
C13 C14 H26 121(5) . . y
C19 C14 H26 117(5) . . y
N6 C15 H8 109.5 . . y
N6 C15 H9 109.5 . . y
H8 C15 H9 109.5 . . y
N6 C15 H10 109.5 . . y
H8 C15 H10 109.5 . . y
H9 C15 H10 109.5 . . y
C27 C16 C18 118.2(10) . . y
C27 C16 H35 121(5) . . y
C18 C16 H35 118(5) . . y
C11 C17 C5 119.6(11) . . y
C11 C17 H27 130(5) . . y
C5 C17 H27 110(5) . . y
C7 C18 C16 119.2(9) . . y
C7 C18 N4 119.0(8) . . y
C16 C18 N4 121.6(8) . . y
C30 C19 C14 118.2(11) . . y
C30 C19 H39 127(5) . . y
C14 C19 H39 115(5) . . y
C5 C20 C23 120.0(10) . . y
C5 C20 H31 118(6) . . y
C23 C20 H31 121(6) . . y
N8 C21 N5 118.5(8) . 1_455 y
N8 C21 S1 121.1(7) . . y
N5 C21 S1 120.3(7) 1_455 . y
C36 C22 C6 120.0(12) . . y
C36 C22 H34 129(7) . . y
C6 C22 H34 111(7) . . y
C9 C23 C20 119.2(11) . . y
C9 C23 H41 123(4) . . y
C20 C23 H41 118(4) . . y
N8 C24 H22 102(5) . . y
N8 C24 H24 117(6) . . y
H22 C24 H24 113(8) . . y
N8 C24 H32 115(5) . . y
H22 C24 H32 116(7) . . y
H24 C24 H32 94(7) . . y
N2 C25 N7 117.9(7) . . y
N2 C25 S4 119.8(7) . . y
N7 C25 S4 122.3(7) . . y
N2 C26 H11 109.5 . . y
N2 C26 H12 109.5 . . y
H11 C26 H12 109.5 . . y
N2 C26 H13 109.5 . . y
H11 C26 H13 109.5 . . y
H12 C26 H13 109.5 . . y
C32 C27 C16 121.3(11) . . y
C32 C27 H14 119.3 . . y
C16 C27 H14 119.3 . . y
C8 C28 C36 119.3(12) . . y
C8 C28 H38 113(7) . . y
C36 C28 H38 127(7) . . y
N1 C29 N3 117.7(7) . . y
N1 C29 S3 123.3(6) . . y
N3 C29 S3 118.9(6) . . y
C19 C30 C12 121.3(10) . . y
C19 C30 H15 119.3 . . y
C12 C30 H15 119.3 . . y
N8 C31 H16 109.5 . . y
N8 C31 H17 109.5 . . y
H16 C31 H17 109.5 . . y
N8 C31 H18 109.5 . . y
H16 C31 H18 109.5 . . y
H17 C31 H18 109.5 . . y
C27 C32 C33 120.3(11) . . y
C27 C32 H29 119(5) . . y
C33 C32 H29 120(5) . . y
C32 C33 C7 119.4(12) . . y
C32 C33 H43 122(7) . . y
C7 C33 H43 118(7) . . y
C6 C34 C8 119.5(10) . . y
C6 C34 H30 117(5) . . y
C8 C34 H30 122(5) . . y
N6 C35 H19 109.5 . . y
N6 C35 H20 109.5 . . y
H19 C35 H20 109.5 . . y
N6 C35 H21 109.5 . . y
H19 C35 H21 109.5 . . y
H20 C35 H21 109.5 . . y
C22 C36 C28 120.7(12) . . y
C22 C36 H37 131(7) . . y
C28 C36 H37 109(7) . . y

loop_
_geom_bond_atom_site_label_1
_geom_bond_atom_site_label_2
_geom_bond_distance
_geom_bond_site_symmetry_2
_geom_bond_publ_flag
Cd S2 2.532(2) . y
Cd S1 2.534(2) . y
Cd S4 2.550(2) . y
Cd S3 2.553(2) . y
S1 C21 1.741(9) . y
S2 C2 1.743(8) . y
S3 C29 1.750(7) . y
S4 C25 1.733(8) . y
Cl1 O41 1.36(2) . y
Cl1 O2 1.390(7) . y
Cl1 O31 1.40(2) . y
Cl1 O3 1.40(1) . y
Cl1 O11 1.45(2) . y
Cl1 O42 1.47(3) . y
Cl1 O1 1.47(1) . y
Cl1 O4 1.58(4) . y
Cl2 O6 1.34(2) . y
Cl2 O52 1.38(4) . y
Cl2 O7 1.390(7) . y
Cl2 O61 1.42(4) . y
Cl2 O81 1.43(2) . y
Cl2 O8 1.44(1) . y
Cl2 O53 1.45(3) . y
Cl2 O51 1.57(2) . y
Cl2 O5 1.57(2) . y
Cl2 O62 1.79(4) . y
N1 C29 1.326(9) . y
N1 C10 1.45(1) . y
N1 C1 1.46(1) . y
N2 C25 1.33(1) . y
N2 C26 1.46(1) . y
N2 C3 1.48(1) . y
N3 C29 1.35(1) . y
N3 C8 1.44(1) . y
N3 H45 0.82(8) . y
N4 C2 1.33(1) . y
N4 C18 1.42(1) . y
N4 H47 0.72(6) . y
N5 C21 1.34(1) 1_655 y
N5 C5 1.42(1) . y
N5 H48 0.87(5) . y
N6 C2 1.33(1) . y
N6 C35 1.46(1) . y
N6 C15 1.47(1) . y
N7 C25 1.36(1) . y
N7 C4 1.42(1) . y
N7 H46 0.86(9) . y
N8 C21 1.32(1) . y
N8 C24 1.46(1) . y
N8 C31 1.47(1) . y
O1 O11 0.82(2) . y
O3 O31 0.68(3) . y
O4 O42 0.76(4) . y
O4 O41 0.83(3) . y
O41 O42 1.01(5) . y
O5 O51 0.76(2) . y
O51 O52 1.08(4) . y
O52 O53 0.71(4) . y
O6 O61 0.71(4) . y
O61 O62 0.84(5) . y
O8 O81 0.66(2) . y
C1 H1 0.9600 . y
C1 H2 0.9600 . y
C1 H3 0.9600 . y
C3 H4 0.9600 . y
C3 H5 0.9600 . y
C3 H6 0.9600 . y
C4 C12 1.39(1) . y
C4 C13 1.40(1) . y
C5 C17 1.38(1) . y
C5 C20 1.38(1) . y
C6 C34 1.37(1) . y
C6 C22 1.38(2) . y
C6 H7 0.9300 . y
C7 C18 1.36(1) . y
C7 C33 1.38(1) . y
C7 H36 0.85(8) . y
C8 C28 1.37(1) . y
C8 C34 1.39(1) . y
C9 C23 1.34(2) . y
C9 C11 1.40(2) . y
C9 H25 0.81(8) . y
C10 H23 0.98(7) . y
C10 H33 0.85(13) . y
C10 H40 1.03(10) . y
C11 C17 1.37(1) . y
C11 H42 0.99(13) . y
C12 C30 1.37(1) . y
C12 H28 0.80(7) . y
C13 C14 1.37(1) . y
C13 H44 0.99(8) . y
C14 C19 1.39(2) . y
C14 H26 0.95(8) . y
C15 H8 0.9600 . y
C15 H9 0.9600 . y
C15 H10 0.9600 . y
C16 C27 1.39(1) . y
C16 C18 1.40(1) . y
C16 H35 0.97(9) . y
C17 H27 1.09(10) . y
C19 C30 1.36(1) . y
C19 H39 1.11(10) . y
C20 C23 1.39(1) . y
C20 H31 0.93(9) . y
C21 N5 1.34(1) 1_455 y
C22 C36 1.35(2) . y
C22 H34 0.83(10) . y
C23 H41 0.94(7) . y
C24 H22 1.12(10) . y
C24 H24 0.92(9) . y
C24 H32 0.96(9) . y
C26 H11 0.9600 . y
C26 H12 0.9600 . y
C26 H13 0.9600 . y
C27 C32 1.35(2) . y
C27 H14 0.9300 . y
C28 C36 1.40(2) . y
C28 H38 0.77(8) . y
C30 H15 0.9300 . y
C31 H16 0.9600 . y
C31 H17 0.9600 . y
C31 H18 0.9600 . y
C32 C33 1.36(2) . y
C32 H29 0.99(9) . y
C33 H43 0.81(9) . y
C34 H30 1.06(9) . y
C35 H19 0.9600 . y
C35 H20 0.9600 . y
C35 H21 0.9600 . y
C36 H37 0.77(8) . y
